data_1528248
loop_
_publ_author_name
'Zentgraf, H.'
'Hoppe, R.'

_publ_section_title
;
 Ueber neue Oxoniccolate: Zur Kenntnis von Na2 (Ni O2) 2)
;
_journal_name_full 'Zeitschrift fuer Anorganische und Allgemeine Chemie'
_journal_page_first 71
_journal_page_last 79
_journal_volume 462
_journal_year 1980
_chemical_formula_sum 'Na2 Ni O2'
_chemical_name_systematic 'Na2 (Ni O2)'
_space_group_IT_number 36
_symmetry_space_group_name_Hall 'C 2c -2'
_symmetry_space_group_name_H-M 'C m c 21'
_cell_angle_alpha 90
_cell_angle_beta 90
_cell_angle_gamma 90
_cell_formula_units_Z 4
_cell_length_a 2.82
_cell_length_b 10.14
_cell_length_c 8.28
_cell_volume 236.765
_citation_journal_id_ASTM ZAACAB
_cod_data_source_file Zentgraf_ZAACAB_1980_956.cif
_cod_data_source_block Na2Ni1O2
_cod_original_cell_volume 236.7649
_cod_original_formula_sum 'Na2 Ni1 O2'
_cod_database_code 1528248

loop_
_symmetry_equiv_pos_as_xyz
x,y,z
-x,-y,z+1/2
-x,y,z
x,-y,z+1/2
x+1/2,y+1/2,z
-x+1/2,-y+1/2,z+1/2
-x+1/2,y+1/2,z
x+1/2,-y+1/2,z+1/2

loop_
_atom_site_label
_atom_site_type_symbol
_atom_site_fract_x
_atom_site_fract_y
_atom_site_fract_z
_atom_site_occupancy
_atom_site_U_iso_or_equiv
Ni1 Ni+2 0 0.1219 0 1 0.0
Na2 Na+1 0 0.3944 0.8474 1 0.0
Na1 Na+1 0 0.1479 0.6694 1 0.0
O1 O-2 0 0.4799 0.5901 1 0.0
O2 O-2 0 0.2795 0.4078 1 0.0
